data_4301371
loop_
_publ_author_name
'Saovalak Sripothongnak'
'Anna M. Pischera'
'Matthew P. Espe'
'William S. Durfee'
'Christopher J. Ziegler'

_publ_section_title
;
Synthesis and Characterization of Lithium Hemiporphyrazines
;
_journal_name_full 'Inorganic Chemistry'
_journal_page_first 1293
_journal_page_last 1300
_journal_paper_doi 10.1021/ic800817x
_journal_volume 48
_journal_year 2009
_chemical_formula_moiety 'C38 H27 Li N8'
_chemical_formula_sum 'C38 H27 Li N8'
_chemical_formula_weight 602.62
_chemical_name_systematic
; 
 ? 
;
_space_group_IT_number 14
_symmetry_cell_setting monoclinic
_symmetry_space_group_name_Hall '-P 2yn'
_symmetry_space_group_name_H-M 'P 1 21/n 1'
_atom_sites_solution_hydrogens geom
_atom_sites_solution_primary direct
_atom_sites_solution_secondary difmap
_audit_creation_method SHELXL-97
_cell_angle_alpha 90.00
_cell_angle_beta 102.986(10)
_cell_angle_gamma 90.00
_cell_formula_units_Z 4
_cell_length_a 9.459(5)
_cell_length_b 18.425(10)
_cell_length_c 18.550(10)
_cell_measurement_reflns_used 3168
_cell_measurement_temperature 100(2)
_cell_measurement_theta_max 23.34
_cell_measurement_theta_min 2.24
_cell_volume 3150(3)
_computing_cell_refinement 'Bruker SMART'
_computing_data_collection 'Bruker SMART'
_computing_data_reduction 'Bruker SAINT'
_computing_molecular_graphics 'Bruker SHELXTL'
_computing_publication_material 'Bruker SHELXTL'
_computing_structure_refinement 'SHELXL-97 (Sheldrick, 1997)'
_computing_structure_solution 'SHELXS-97 (Sheldrick, 1990)'
_diffrn_ambient_temperature 100(2)
_diffrn_measured_fraction_theta_full 0.998
_diffrn_measured_fraction_theta_max 0.998
_diffrn_measurement_device_type 'CCD area detector'
_diffrn_measurement_method 'phi and omega scans'
_diffrn_radiation_monochromator graphite
_diffrn_radiation_source 'fine-focus sealed tube'
_diffrn_radiation_type MoK\a
_diffrn_radiation_wavelength 0.71073
_diffrn_reflns_av_R_equivalents 0.0534
_diffrn_reflns_av_sigmaI/netI 0.0560
_diffrn_reflns_limit_h_max 12
_diffrn_reflns_limit_h_min -12
_diffrn_reflns_limit_k_max 23
_diffrn_reflns_limit_k_min -23
_diffrn_reflns_limit_l_max 23
_diffrn_reflns_limit_l_min -23
_diffrn_reflns_number 26174
_diffrn_reflns_theta_full 27.00
_diffrn_reflns_theta_max 27.00
_diffrn_reflns_theta_min 1.58
_exptl_absorpt_coefficient_mu 0.078
_exptl_absorpt_correction_T_max 0.9958
_exptl_absorpt_correction_T_min 0.9030
_exptl_absorpt_correction_type multi-scan
_exptl_absorpt_process_details SADABS
_exptl_crystal_colour yellow
_exptl_crystal_density_diffrn 1.271
_exptl_crystal_density_meas ?
_exptl_crystal_density_method .
_exptl_crystal_description block
_exptl_crystal_F_000 1256
_exptl_crystal_size_max 0.10
_exptl_crystal_size_mid 0.10
_exptl_crystal_size_min 0.05
_refine_diff_density_max 0.231
_refine_diff_density_min -0.173
_refine_diff_density_rms 0.039
_refine_ls_extinction_method none
_refine_ls_goodness_of_fit_ref 1.004
_refine_ls_hydrogen_treatment mixed
_refine_ls_matrix_type full
_refine_ls_number_parameters 491
_refine_ls_number_reflns 6862
_refine_ls_number_restraints 1
_refine_ls_restrained_S_all 1.004
_refine_ls_R_factor_all 0.0871
_refine_ls_R_factor_gt 0.0471
_refine_ls_shift/su_max 0.001
_refine_ls_shift/su_mean 0.000
_refine_ls_structure_factor_coef Fsqd
_refine_ls_weighting_details 'calc w=1/[\s^2^(Fo^2^)+(0.0500P)^2^+0.0000P] where P=(Fo^2^+2Fc^2^)/3'
_refine_ls_weighting_scheme calc
_refine_ls_wR_factor_gt 0.0995
_refine_ls_wR_factor_ref 0.1106
_reflns_number_gt 4450
_reflns_number_total 6862
_reflns_threshold_expression >2sigma(I)
_cod_data_source_file ic800817x_si_001_3.cif
_cod_data_source_block 3
_cod_depositor_comments
;
The following automatic conversions were performed:
'_symmetry_cell_setting' value 'Monoclinic' changed to 'monoclinic'
according to '/home/saulius/struct/CIF-dictionaries/cif_core.dic'
dictionary named 'cif_core.dic' version 2.4.1 from 2010-06-29.

Automatic conversion script
Id: cif_fix_enum 1527 2010-12-29 10:47:43Z saulius 
;
_cod_original_sg_symbol_H-M 'P 21/n'
_cod_database_code 4301371

loop_
_symmetry_equiv_pos_as_xyz
'x, y, z'
'-x+1/2, y+1/2, -z+1/2'
'-x, -y, -z'
'x-1/2, -y-1/2, z-1/2'

loop_
_atom_site_label
_atom_site_type_symbol
_atom_site_fract_x
_atom_site_fract_y
_atom_site_fract_z
_atom_site_U_iso_or_equiv
_atom_site_adp_type
_atom_site_occupancy
_atom_site_symmetry_multiplicity
_atom_site_calc_flag
_atom_site_refinement_flags
_atom_site_disorder_assembly
_atom_site_disorder_group
C1 C 0.11717(17) 0.85920(8) 1.07885(9) 0.0278(4) Uani 1 1 d . . .
C2 C 0.09572(17) 0.86547(8) 1.15519(8) 0.0286(4) Uani 1 1 d . . .
C3 C -0.01944(18) 0.89089(8) 1.18222(9) 0.0328(4) Uani 1 1 d . . .
H3 H -0.1033 0.9105 1.1501 0.039 Uiso 1 1 calc R . .
C4 C -0.00879(19) 0.88692(9) 1.25762(9) 0.0383(4) Uani 1 1 d . . .
H4 H -0.0865 0.9042 1.2776 0.046 Uiso 1 1 calc R . .
C5 C 0.1138(2) 0.85801(9) 1.30486(9) 0.0393(4) Uani 1 1 d . . .
H5 H 0.1186 0.8562 1.3565 0.047 Uiso 1 1 calc R . .
C6 C 0.22925(19) 0.83176(9) 1.27757(9) 0.0347(4) Uani 1 1 d . . .
H6 H 0.3127 0.8116 1.3095 0.042 Uiso 1 1 calc R . .
C7 C 0.21774(17) 0.83621(8) 1.20168(8) 0.0293(4) Uani 1 1 d . . .
C8 C 0.31013(17) 0.81164(8) 1.15165(8) 0.0277(4) Uani 1 1 d . . .
C9 C 0.52607(16) 0.75292(8) 1.13018(8) 0.0271(4) Uani 1 1 d . . .
C10 C 0.66886(17) 0.77461(9) 1.13782(9) 0.0337(4) Uani 1 1 d . . .
H10 H 0.7105 0.8096 1.1740 0.040 Uiso 1 1 calc R . .
C11 C 0.75023(18) 0.74436(9) 1.09167(9) 0.0377(4) Uani 1 1 d . . .
H11 H 0.8482 0.7591 1.0964 0.045 Uiso 1 1 calc R . .
C12 C 0.69097(17) 0.69341(9) 1.03923(9) 0.0342(4) Uani 1 1 d . . .
H12 H 0.7484 0.6731 1.0084 0.041 Uiso 1 1 calc R . .
C13 C 0.54697(16) 0.67142(8) 1.03109(8) 0.0276(4) Uani 1 1 d . . .
C14 C 0.46595(17) 0.70095(8) 1.07839(8) 0.0264(4) Uani 1 1 d . A .
C15 C 0.36542(16) 0.62509(8) 0.93592(8) 0.0270(4) Uani 1 1 d . . .
C16 C 0.29426(17) 0.56621(8) 0.88653(8) 0.0271(4) Uani 1 1 d . . .
C17 C 0.32801(18) 0.49364(9) 0.88227(9) 0.0326(4) Uani 1 1 d . . .
H17 H 0.4094 0.4727 0.9152 0.039 Uiso 1 1 calc R . .
C18 C 0.23831(18) 0.45241(9) 0.82793(9) 0.0366(4) Uani 1 1 d . . .
H18 H 0.2579 0.4022 0.8239 0.044 Uiso 1 1 calc R . .
C19 C 0.12020(19) 0.48348(9) 0.77932(9) 0.0384(4) Uani 1 1 d . . .
H19 H 0.0616 0.4543 0.7420 0.046 Uiso 1 1 calc R . .
C20 C 0.08653(18) 0.55645(9) 0.78446(9) 0.0337(4) Uani 1 1 d . . .
H20 H 0.0053 0.5776 0.7516 0.040 Uiso 1 1 calc R . .
C21 C 0.17520(17) 0.59722(8) 0.83896(8) 0.0272(4) Uani 1 1 d . . .
C22 C 0.17340(17) 0.67414(8) 0.86192(8) 0.0278(4) Uani 1 1 d . . .
C23 C 0.07772(17) 0.79142(8) 0.85389(8) 0.0288(4) Uani 1 1 d . . .
C24 C 0.09167(19) 0.85057(9) 0.80923(9) 0.0358(4) Uani 1 1 d . . .
H24 H 0.1053 0.8430 0.7606 0.043 Uiso 1 1 calc R . .
C25 C 0.0857(2) 0.92018(9) 0.83590(9) 0.0392(4) Uani 1 1 d . . .
H25 H 0.0951 0.9602 0.8051 0.047 Uiso 1 1 calc R . .
C26 C 0.06633(17) 0.93290(9) 0.90666(9) 0.0332(4) Uani 1 1 d . . .
H26 H 0.0620 0.9811 0.9241 0.040 Uiso 1 1 calc R . .
C27 C 0.05336(16) 0.87420(8) 0.95187(8) 0.0290(4) Uani 1 1 d . . .
C28 C 0.05575(17) 0.80368(9) 0.92461(9) 0.0286(4) Uani 1 1 d . A .
C31 C 0.1198(2) 0.64734(11) 0.13902(13) 0.0546(5) Uani 1 1 d . . .
H31 H 0.0836 0.6861 0.1634 0.065 Uiso 1 1 calc R . .
C32 C 0.2262(2) 0.60641(12) 0.17868(12) 0.0551(5) Uani 1 1 d . . .
H32 H 0.2641 0.6169 0.2295 0.066 Uiso 1 1 calc R . .
C33 C 0.2801(3) 0.54963(13) 0.14594(14) 0.0674(7) Uani 1 1 d . . .
H33 H 0.3561 0.5204 0.1735 0.081 Uiso 1 1 calc R . .
C34 C 0.2228(3) 0.53538(13) 0.07267(16) 0.0738(7) Uani 1 1 d . . .
H34 H 0.2573 0.4960 0.0483 0.089 Uiso 1 1 calc R . .
C35 C 0.1132(3) 0.58020(16) 0.03545(13) 0.0706(7) Uani 1 1 d . . .
H35 H 0.0723 0.5703 -0.0152 0.085 Uiso 1 1 calc R . .
C36 C 0.4842(9) 0.8159(4) 0.8777(4) 0.0374(15) Uani 0.496(11) 1 d P A 1
H36 H 0.4258 0.7776 0.8526 0.045 Uiso 0.496(11) 1 calc PR A 1
C37 C 0.5914(8) 0.8417(4) 0.8464(5) 0.0558(18) Uani 0.496(11) 1 d P A 1
H37 H 0.6002 0.8251 0.7991 0.067 Uiso 0.496(11) 1 calc PR A 1
C38 C 0.6854(9) 0.8917(8) 0.8839(7) 0.057(2) Uani 0.496(11) 1 d P A 1
H38 H 0.7640 0.9085 0.8642 0.069 Uiso 0.496(11) 1 calc PR A 1
C39 C 0.6659(12) 0.9185(7) 0.9522(6) 0.058(4) Uani 0.496(11) 1 d P A 1
H39 H 0.7258 0.9558 0.9781 0.070 Uiso 0.496(11) 1 calc PR A 1
C40 C 0.5530(8) 0.8871(4) 0.9802(4) 0.0464(17) Uani 0.496(11) 1 d P A 1
H40 H 0.5520 0.9004 1.0296 0.056 Uiso 0.496(11) 1 calc PR A 1
C41 C 0.5277(9) 0.8317(5) 0.9052(5) 0.0489(18) Uani 0.504(11) 1 d P A 2
H41 H 0.4957 0.7904 0.8752 0.059 Uiso 0.504(11) 1 calc PR A 2
C42 C 0.6402(10) 0.8693(7) 0.8887(9) 0.082(6) Uani 0.504(11) 1 d P A 2
H42 H 0.6826 0.8539 0.8494 0.098 Uiso 0.504(11) 1 calc PR A 2
C43 C 0.6904(13) 0.9281(10) 0.9283(11) 0.088(6) Uani 0.504(11) 1 d P A 2
H43 H 0.7694 0.9550 0.9181 0.106 Uiso 0.504(11) 1 calc PR A 2
C44 C 0.6240(6) 0.9492(5) 0.9851(6) 0.072(2) Uani 0.504(11) 1 d P A 2
H44 H 0.6576 0.9903 1.0149 0.087 Uiso 0.504(11) 1 calc PR A 2
C45 C 0.5076(8) 0.9085(4) 0.9970(4) 0.0519(17) Uani 0.504(11) 1 d P A 2
H45 H 0.4565 0.9221 1.0335 0.062 Uiso 0.504(11) 1 calc PR A 2
H1 H 0.0431(17) 0.7636(9) 0.9558(9) 0.033(4) Uiso 1 1 d . . .
H2 H 0.3668(18) 0.6839(9) 1.0753(8) 0.035(4) Uiso 1 1 d . . .
H3N H 0.482(2) 0.7835(11) 1.2260(6) 0.063(6) Uiso 1 1 d D . .
Li1 Li 0.3124(3) 0.78164(15) 0.98486(14) 0.0337(6) Uani 1 1 d . . .
N1 N 0.24889(13) 0.82267(7) 1.08021(7) 0.0278(3) Uani 1 1 d . A .
N2 N 0.44030(14) 0.78265(7) 1.17723(7) 0.0295(3) Uani 1 1 d D . .
N3 N 0.48977(14) 0.61544(7) 0.98148(7) 0.0293(3) Uani 1 1 d . . .
N4 N 0.28407(13) 0.68805(7) 0.92184(7) 0.0270(3) Uani 1 1 d . A .
N5 N 0.07877(14) 0.72020(7) 0.82559(7) 0.0297(3) Uani 1 1 d . . .
N6 N 0.02827(14) 0.88628(7) 1.02309(7) 0.0296(3) Uani 1 1 d . . .
N7 N 0.4501(17) 0.8429(8) 0.9490(8) 0.068(5) Uani 0.496(11) 1 d P A 1
N8 N 0.0611(2) 0.63702(12) 0.06707(12) 0.0723(6) Uani 1 1 d . . .
N9 N 0.4668(13) 0.8436(6) 0.9508(6) 0.027(2) Uani 0.504(11) 1 d P A 2

loop_
_atom_site_aniso_label
_atom_site_aniso_U_11
_atom_site_aniso_U_22
_atom_site_aniso_U_33
_atom_site_aniso_U_23
_atom_site_aniso_U_13
_atom_site_aniso_U_12
C1 0.0292(9) 0.0239(8) 0.0298(8) -0.0017(7) 0.0054(7) -0.0030(7)
C2 0.0334(9) 0.0248(8) 0.0277(8) -0.0022(7) 0.0072(7) -0.0045(7)
C3 0.0338(9) 0.0277(9) 0.0379(10) -0.0042(7) 0.0098(8) -0.0032(7)
C4 0.0428(11) 0.0355(10) 0.0411(10) -0.0052(8) 0.0190(9) -0.0041(8)
C5 0.0506(12) 0.0404(11) 0.0301(9) -0.0047(8) 0.0162(9) -0.0079(9)
C6 0.0414(10) 0.0337(10) 0.0276(9) -0.0014(7) 0.0048(8) -0.0028(8)
C7 0.0328(9) 0.0273(9) 0.0279(8) -0.0031(7) 0.0069(7) -0.0047(7)
C8 0.0293(9) 0.0261(9) 0.0258(8) -0.0017(7) 0.0019(7) -0.0032(7)
C9 0.0268(8) 0.0302(9) 0.0217(8) 0.0026(7) -0.0002(6) 0.0023(7)
C10 0.0293(9) 0.0344(10) 0.0325(9) -0.0037(7) -0.0032(7) -0.0016(7)
C11 0.0242(9) 0.0418(11) 0.0441(10) -0.0062(8) 0.0015(8) -0.0039(8)
C12 0.0277(9) 0.0397(10) 0.0344(9) -0.0027(8) 0.0049(7) 0.0043(7)
C13 0.0275(9) 0.0269(9) 0.0247(8) 0.0011(6) -0.0021(7) 0.0033(7)
C14 0.0225(8) 0.0293(9) 0.0240(8) 0.0037(6) -0.0018(7) 0.0001(7)
C15 0.0273(9) 0.0295(9) 0.0240(8) 0.0011(6) 0.0054(7) -0.0006(7)
C16 0.0305(9) 0.0279(9) 0.0229(8) -0.0012(7) 0.0059(7) -0.0005(7)
C17 0.0375(10) 0.0294(9) 0.0293(9) -0.0005(7) 0.0040(7) 0.0032(7)
C18 0.0457(11) 0.0267(9) 0.0358(9) -0.0045(7) 0.0059(8) 0.0033(8)
C19 0.0454(11) 0.0314(10) 0.0342(10) -0.0085(7) 0.0005(8) -0.0048(8)
C20 0.0346(10) 0.0326(10) 0.0300(9) -0.0014(7) -0.0011(7) 0.0016(7)
C21 0.0298(9) 0.0282(9) 0.0237(8) 0.0000(6) 0.0062(7) -0.0001(7)
C22 0.0322(9) 0.0285(9) 0.0210(8) -0.0010(7) 0.0023(7) -0.0004(7)
C23 0.0301(9) 0.0263(9) 0.0249(8) -0.0018(7) -0.0051(7) 0.0014(7)
C24 0.0484(11) 0.0316(10) 0.0247(9) 0.0002(7) 0.0022(8) 0.0016(8)
C25 0.0541(12) 0.0299(10) 0.0316(9) 0.0025(7) 0.0056(8) 0.0004(8)
C26 0.0368(10) 0.0264(9) 0.0331(9) 0.0001(7) 0.0010(7) 0.0021(7)
C27 0.0239(8) 0.0303(9) 0.0291(9) -0.0018(7) -0.0020(7) 0.0038(7)
C28 0.0280(9) 0.0288(9) 0.0253(8) 0.0039(7) -0.0020(7) 0.0005(7)
C31 0.0500(13) 0.0518(13) 0.0694(15) -0.0040(11) 0.0293(12) 0.0011(10)
C32 0.0587(14) 0.0617(14) 0.0492(12) 0.0045(11) 0.0213(11) -0.0018(11)
C33 0.0764(17) 0.0553(14) 0.0783(17) 0.0210(13) 0.0335(14) 0.0128(12)
C34 0.097(2) 0.0465(14) 0.095(2) -0.0121(13) 0.0581(17) -0.0152(14)
C35 0.0668(17) 0.089(2) 0.0601(15) -0.0139(14) 0.0236(13) -0.0387(15)
C36 0.048(4) 0.031(3) 0.040(4) 0.001(2) 0.023(3) -0.001(2)
C37 0.062(4) 0.047(3) 0.062(4) 0.017(3) 0.020(3) 0.008(3)
C38 0.025(4) 0.088(7) 0.059(5) 0.023(4) 0.009(3) 0.001(4)
C39 0.040(5) 0.064(6) 0.059(6) 0.009(5) -0.013(5) -0.011(4)
C40 0.041(4) 0.045(4) 0.047(3) 0.010(3) -0.004(3) 0.003(3)
C41 0.050(4) 0.048(4) 0.048(4) 0.008(3) 0.009(3) 0.001(3)
C42 0.044(7) 0.101(11) 0.116(11) 0.055(10) 0.051(8) 0.023(7)
C43 0.040(4) 0.090(8) 0.140(15) 0.062(9) 0.033(6) 0.007(4)
C44 0.040(3) 0.055(4) 0.118(6) 0.011(4) 0.008(3) -0.010(3)
C45 0.032(3) 0.040(4) 0.079(4) 0.000(3) 0.001(3) -0.006(2)
Li1 0.0355(16) 0.0354(16) 0.0280(14) -0.0023(12) 0.0026(12) -0.0007(12)
N1 0.0276(7) 0.0296(7) 0.0236(7) -0.0006(6) 0.0005(5) 0.0003(6)
N2 0.0303(8) 0.0338(8) 0.0212(7) -0.0009(6) -0.0012(6) 0.0005(6)
N3 0.0281(7) 0.0304(7) 0.0275(7) -0.0022(6) 0.0022(6) 0.0010(6)
N4 0.0296(7) 0.0262(7) 0.0226(7) 0.0008(5) 0.0004(6) 0.0021(6)
N5 0.0342(8) 0.0267(7) 0.0244(7) -0.0006(6) -0.0013(6) 0.0017(6)
N6 0.0316(8) 0.0281(7) 0.0272(7) -0.0009(6) 0.0028(6) 0.0024(6)
N7 0.049(7) 0.066(7) 0.086(8) 0.000(5) 0.010(5) 0.004(4)
N8 0.0491(12) 0.0910(16) 0.0815(15) 0.0012(13) 0.0246(11) -0.0104(11)
N9 0.013(2) 0.032(4) 0.033(4) 0.024(3) 0.000(2) -0.002(2)

loop_
_atom_type_symbol
_atom_type_description
_atom_type_scat_dispersion_real
_atom_type_scat_dispersion_imag
_atom_type_scat_source
C C 0.0033 0.0016 'International Tables Vol C Tables 4.2.6.8 and 6.1.1.4'
H H 0.0000 0.0000 'International Tables Vol C Tables 4.2.6.8 and 6.1.1.4'
Li Li -0.0003 0.0001 'International Tables Vol C Tables 4.2.6.8 and 6.1.1.4'
N N 0.0061 0.0033 'International Tables Vol C Tables 4.2.6.8 and 6.1.1.4'

loop_
_geom_angle_atom_site_label_1
_geom_angle_atom_site_label_2
_geom_angle_atom_site_label_3
_geom_angle
_geom_angle_site_symmetry_1
_geom_angle_site_symmetry_3
_geom_angle_publ_flag
N6 C1 N1 128.18(14) . . ?
N6 C1 C2 122.48(15) . . ?
N1 C1 C2 109.29(13) . . ?
C3 C2 C7 121.43(15) . . ?
C3 C2 C1 131.59(15) . . ?
C7 C2 C1 106.92(14) . . ?
C2 C3 C4 117.78(16) . . ?
C2 C3 H3 121.1 . . ?
C4 C3 H3 121.1 . . ?
C3 C4 C5 121.21(16) . . ?
C3 C4 H4 119.4 . . ?
C5 C4 H4 119.4 . . ?
C6 C5 C4 121.02(16) . . ?
C6 C5 H5 119.5 . . ?
C4 C5 H5 119.5 . . ?
C5 C6 C7 117.35(16) . . ?
C5 C6 H6 121.3 . . ?
C7 C6 H6 121.3 . . ?
C2 C7 C6 121.21(15) . . ?
C2 C7 C8 104.79(14) . . ?
C6 C7 C8 133.91(15) . . ?
N2 C8 N1 125.14(14) . . ?
N2 C8 C7 121.95(14) . . ?
N1 C8 C7 112.91(14) . . ?
C10 C9 C14 120.63(15) . . ?
C10 C9 N2 120.12(14) . . ?
C14 C9 N2 119.22(14) . . ?
C9 C10 C11 118.92(15) . . ?
C9 C10 H10 120.5 . . ?
C11 C10 H10 120.5 . . ?
C12 C11 C10 120.97(16) . . ?
C12 C11 H11 119.5 . . ?
C10 C11 H11 119.5 . . ?
C11 C12 C13 120.43(16) . . ?
C11 C12 H12 119.8 . . ?
C13 C12 H12 119.8 . . ?
C12 C13 C14 118.56(14) . . ?
C12 C13 N3 120.39(14) . . ?
C14 C13 N3 120.74(14) . . ?
C9 C14 C13 120.45(15) . . ?
C9 C14 Li1 98.90(12) . . ?
C13 C14 Li1 96.38(12) . . ?
C9 C14 H2 120.1(9) . . ?
C13 C14 H2 119.5(9) . . ?
Li1 C14 H2 75.5(9) . . ?
N3 C15 N4 128.47(14) . . ?
N3 C15 C16 121.49(14) . . ?
N4 C15 C16 109.95(13) . . ?
C17 C16 C21 121.81(14) . . ?
C17 C16 C15 131.76(14) . . ?
C21 C16 C15 106.43(13) . . ?
C16 C17 C18 117.36(15) . . ?
C16 C17 H17 121.3 . . ?
C18 C17 H17 121.3 . . ?
C17 C18 C19 121.06(16) . . ?
C17 C18 H18 119.5 . . ?
C19 C18 H18 119.5 . . ?
C20 C19 C18 121.10(15) . . ?
C20 C19 H19 119.4 . . ?
C18 C19 H19 119.4 . . ?
C21 C20 C19 117.73(15) . . ?
C21 C20 H20 121.1 . . ?
C19 C20 H20 121.1 . . ?
C20 C21 C16 120.92(15) . . ?
C20 C21 C22 133.34(14) . . ?
C16 C21 C22 105.74(13) . . ?
N5 C22 N4 127.43(14) . . ?
N5 C22 C21 121.64(14) . . ?
N4 C22 C21 110.89(13) . . ?
C28 C23 C24 119.19(15) . . ?
C28 C23 N5 121.02(14) . . ?
C24 C23 N5 119.71(14) . . ?
C25 C24 C23 119.78(16) . . ?
C25 C24 H24 120.1 . . ?
C23 C24 H24 120.1 . . ?
C24 C25 C26 121.43(16) . . ?
C24 C25 H25 119.3 . . ?
C26 C25 H25 119.3 . . ?
C25 C26 C27 119.23(15) . . ?
C25 C26 H26 120.4 . . ?
C27 C26 H26 120.4 . . ?
C26 C27 C28 119.63(15) . . ?
C26 C27 N6 119.87(14) . . ?
C28 C27 N6 120.37(14) . . ?
C23 C28 C27 120.68(15) . . ?
C23 C28 Li1 93.45(12) . . ?
C27 C28 Li1 94.78(12) . . ?
C23 C28 H1 120.5(9) . . ?
C27 C28 H1 118.8(9) . . ?
Li1 C28 H1 81.0(10) . . ?
C32 C31 N8 124.1(2) . . ?
C32 C31 H31 118.0 . . ?
N8 C31 H31 118.0 . . ?
C31 C32 C33 119.8(2) . . ?
C31 C32 H32 120.1 . . ?
C33 C32 H32 120.1 . . ?
C32 C33 C34 119.0(2) . . ?
C32 C33 H33 120.5 . . ?
C34 C33 H33 120.5 . . ?
C33 C34 C35 117.8(2) . . ?
C33 C34 H34 121.1 . . ?
C35 C34 H34 121.1 . . ?
N8 C35 C34 123.6(2) . . ?
N8 C35 H35 118.2 . . ?
C34 C35 H35 118.2 . . ?
C37 C36 N7 125.6(8) . . ?
C37 C36 H36 117.2 . . ?
N7 C36 H36 117.2 . . ?
C38 C37 C36 118.9(6) . . ?
C38 C37 H37 120.6 . . ?
C36 C37 H37 120.6 . . ?
C37 C38 C39 119.6(7) . . ?
C37 C38 H38 120.2 . . ?
C39 C38 H38 120.2 . . ?
C38 C39 C40 116.8(8) . . ?
C38 C39 H39 121.6 . . ?
C40 C39 H39 121.6 . . ?
N7 C40 C39 130.1(10) . . ?
N7 C40 H40 115.0 . . ?
C39 C40 H40 115.0 . . ?
N9 C41 C42 128.0(11) . . ?
N9 C41 H41 116.0 . . ?
C42 C41 H41 116.0 . . ?
C43 C42 C41 119.2(13) . . ?
C43 C42 H42 120.4 . . ?
C41 C42 H42 120.4 . . ?
C42 C43 C44 118.5(10) . . ?
C42 C43 H43 120.8 . . ?
C44 C43 H43 120.8 . . ?
C45 C44 C43 118.4(8) . . ?
C45 C44 H44 120.8 . . ?
C43 C44 H44 120.8 . . ?
C44 C45 N9 117.3(7) . . ?
C44 C45 H45 121.4 . . ?
N9 C45 H45 121.4 . . ?
N7 Li1 N9 3.0(6) . . ?
N7 Li1 N4 107.6(6) . . ?
N9 Li1 N4 107.4(4) . . ?
N7 Li1 N1 114.4(6) . . ?
N9 Li1 N1 114.2(4) . . ?
N4 Li1 N1 137.79(15) . . ?
N7 Li1 C28 114.5(4) . . ?
N9 Li1 C28 117.6(3) . . ?
N4 Li1 C28 83.78(10) . . ?
N1 Li1 C28 83.41(11) . . ?
N7 Li1 C14 104.7(4) . . ?
N9 Li1 C14 101.7(3) . . ?
N4 Li1 C14 82.94(11) . . ?
N1 Li1 C14 82.09(10) . . ?
C28 Li1 C14 140.75(13) . . ?
C8 N1 C1 105.93(13) . . ?
C8 N1 Li1 128.95(13) . . ?
C1 N1 Li1 124.53(12) . . ?
C8 N2 C9 122.99(13) . . ?
C8 N2 H3N 121.1(13) . . ?
C9 N2 H3N 115.8(13) . . ?
C15 N3 C13 119.00(13) . . ?
C22 N4 C15 106.71(12) . . ?
C22 N4 Li1 126.43(13) . . ?
C15 N4 Li1 126.63(13) . . ?
C22 N5 C23 118.22(13) . . ?
C1 N6 C27 118.50(14) . . ?
C40 N7 C36 108.1(11) . . ?
C40 N7 Li1 134.5(11) . . ?
C36 N7 Li1 113.4(10) . . ?
C31 N8 C35 115.7(2) . . ?
C41 N9 C45 118.5(9) . . ?
C41 N9 Li1 128.9(10) . . ?
C45 N9 Li1 112.5(8) . . ?

loop_
_geom_bond_atom_site_label_1
_geom_bond_atom_site_label_2
_geom_bond_distance
_geom_bond_site_symmetry_2
_geom_bond_publ_flag
C1 N6 1.2787(19) . ?
C1 N1 1.411(2) . ?
C1 C2 1.480(2) . ?
C2 C3 1.379(2) . ?
C2 C7 1.385(2) . ?
C3 C4 1.382(2) . ?
C3 H3 0.9500 . ?
C4 C5 1.393(3) . ?
C4 H4 0.9500 . ?
C5 C6 1.390(2) . ?
C5 H5 0.9500 . ?
C6 C7 1.390(2) . ?
C6 H6 0.9500 . ?
C7 C8 1.481(2) . ?
C8 N2 1.328(2) . ?
C8 N1 1.3371(19) . ?
C9 C10 1.385(2) . ?
C9 C14 1.385(2) . ?
C9 N2 1.428(2) . ?
C10 C11 1.390(2) . ?
C10 H10 0.9500 . ?
C11 C12 1.377(2) . ?
C11 H11 0.9500 . ?
C12 C13 1.396(2) . ?
C12 H12 0.9500 . ?
C13 C14 1.398(2) . ?
C13 N3 1.4069(19) . ?
C14 Li1 2.489(3) . ?
C14 H2 0.979(17) . ?
C15 N3 1.297(2) . ?
C15 N4 1.384(2) . ?
C15 C16 1.481(2) . ?
C16 C17 1.381(2) . ?
C16 C21 1.388(2) . ?
C17 C18 1.389(2) . ?
C17 H17 0.9500 . ?
C18 C19 1.391(2) . ?
C18 H18 0.9500 . ?
C19 C20 1.390(2) . ?
C19 H19 0.9500 . ?
C20 C21 1.382(2) . ?
C20 H20 0.9500 . ?
C21 C22 1.481(2) . ?
C22 N5 1.306(2) . ?
C22 N4 1.3691(19) . ?
C23 C28 1.392(2) . ?
C23 C24 1.393(2) . ?
C23 N5 1.414(2) . ?
C24 C25 1.381(2) . ?
C24 H24 0.9500 . ?
C25 C26 1.385(2) . ?
C25 H25 0.9500 . ?
C26 C27 1.391(2) . ?
C26 H26 0.9500 . ?
C27 C28 1.396(2) . ?
C27 N6 1.411(2) . ?
C28 Li1 2.468(3) . ?
C28 H1 0.962(16) . ?
C31 C32 1.338(3) . ?
C31 N8 1.339(3) . ?
C31 H31 0.9500 . ?
C32 C33 1.365(3) . ?
C32 H32 0.9500 . ?
C33 C34 1.371(3) . ?
C33 H33 0.9500 . ?
C34 C35 1.383(4) . ?
C34 H34 0.9500 . ?
C35 N8 1.346(3) . ?
C35 H35 0.9500 . ?
C36 C37 1.363(11) . ?
C36 N7 1.515(19) . ?
C36 H36 0.9500 . ?
C37 C38 1.358(15) . ?
C37 H37 0.9500 . ?
C38 C39 1.410(19) . ?
C38 H38 0.9500 . ?
C39 C40 1.412(11) . ?
C39 H39 0.9500 . ?
C40 N7 1.301(17) . ?
C40 H40 0.9500 . ?
C41 N9 1.146(16) . ?
C41 C42 1.362(11) . ?
C41 H41 0.9500 . ?
C42 C43 1.33(2) . ?
C42 H42 0.9500 . ?
C43 C44 1.398(17) . ?
C43 H43 0.9500 . ?
C44 C45 1.389(9) . ?
C44 H44 0.9500 . ?
C45 N9 1.472(15) . ?
C45 H45 0.9500 . ?
Li1 N7 1.950(15) . ?
Li1 N9 2.062(10) . ?
Li1 N4 2.067(3) . ?
Li1 N1 2.131(3) . ?
N2 H3N 0.904(9) . ?
